data_4312566
loop_
_publ_author_name
'David V. Partyka'
'Richard J. Staples'
'R. H. Holm'

_publ_section_title
;
 Nucleophilic Reactivity and Oxo/Sulfido Substitution Reactions of MVIO3
 Groups (M = Mo, W)
;
_journal_name_full 'Inorganic Chemistry'
_journal_page_first 7877
_journal_page_last 7886
_journal_paper_doi 10.1021/ic030185l
_journal_volume 42
_journal_year 2003
_chemical_formula_sum 'C32 H66 F6 N6 O11 S2 W2'
_chemical_formula_weight 1256.73
_chemical_name_systematic
;
  ?
;
_space_group_IT_number 2
_symmetry_cell_setting triclinic
_symmetry_space_group_name_Hall '-P 1'
_symmetry_space_group_name_H-M 'P -1'
_atom_sites_solution_hydrogens geom
_atom_sites_solution_primary direct
_atom_sites_solution_secondary difmap
_audit_creation_method SHELXL-97
_cell_angle_alpha 71.09(3)
_cell_angle_beta 74.05(3)
_cell_angle_gamma 88.16(3)
_cell_formula_units_Z 1
_cell_length_a 10.089(2)
_cell_length_b 10.534(2)
_cell_length_c 11.855(2)
_cell_measurement_temperature 293(2)
_cell_volume 1143.8(5)
_computing_cell_refinement 'Bruker XSCANS'
_computing_data_collection 'Bruker XSCANS'
_computing_data_reduction 'Bruker SHELXTL'
_computing_molecular_graphics 'Bruker SHELXTL'
_computing_publication_material 'Bruker SHELXTL'
_computing_structure_refinement 'SHELXL-97 (Sheldrick, 1997)'
_computing_structure_solution 'SHELXS-97 (Sheldrick, 1990)'
_diffrn_ambient_temperature 293(2)
_diffrn_measured_fraction_theta_full 0.944
_diffrn_measured_fraction_theta_max 0.944
_diffrn_measurement_device_type 'Bruker P4'
_diffrn_measurement_method '\w scans'
_diffrn_radiation_monochromator graphite
_diffrn_radiation_source 'fine-focus sealed tube'
_diffrn_radiation_type MoK\a
_diffrn_radiation_wavelength 0.71073
_diffrn_reflns_av_R_equivalents 0.0768
_diffrn_reflns_av_sigmaI/netI 0.0685
_diffrn_reflns_limit_h_max 6
_diffrn_reflns_limit_h_min -13
_diffrn_reflns_limit_k_max 14
_diffrn_reflns_limit_k_min -13
_diffrn_reflns_limit_l_max 13
_diffrn_reflns_limit_l_min -15
_diffrn_reflns_number 7772
_diffrn_reflns_theta_full 28.30
_diffrn_reflns_theta_max 28.30
_diffrn_reflns_theta_min 1.89
_exptl_absorpt_coefficient_mu 5.199
_exptl_absorpt_correction_type none
_exptl_crystal_density_diffrn 1.825
_exptl_crystal_density_method 'not measured'
_exptl_crystal_F_000 622
_refine_diff_density_max 2.914
_refine_diff_density_min -1.423
_refine_diff_density_rms 0.199
_refine_ls_extinction_method none
_refine_ls_goodness_of_fit_ref 1.042
_refine_ls_hydrogen_treatment mixed
_refine_ls_matrix_type full
_refine_ls_number_parameters 277
_refine_ls_number_reflns 5376
_refine_ls_number_restraints 0
_refine_ls_restrained_S_all 1.042
_refine_ls_R_factor_all 0.0490
_refine_ls_R_factor_gt 0.0421
_refine_ls_shift/su_max 0.001
_refine_ls_shift/su_mean 0.000
_refine_ls_structure_factor_coef Fsqd
_refine_ls_weighting_details 'calc w=1/[\s^2^(Fo^2^)+(0.0589P)^2^+0.9194P] where P=(Fo^2^+2Fc^2^)/3'
_refine_ls_weighting_scheme calc
_refine_ls_wR_factor_gt 0.1049
_refine_ls_wR_factor_ref 0.1081
_reflns_number_gt 4803
_reflns_number_total 5376
_reflns_threshold_expression >2sigma(I)
_cod_data_source_file ic030185l_11.cif
_cod_data_source_block Compound17
_cod_depositor_comments
;
The following automatic conversions were performed:

'_symmetry_cell_setting' value 'Triclinic' changed to 'triclinic'
according to the built-in table from CIF Core dictionary named
'cif_core.dic' version 2.4.1 from 2010-06-29.

Automatic conversion script
Id: cif_fix_values 1646 2011-03-28 12:23:43Z adriana 
;
_cod_original_cell_volume 1143.7(4)
_cod_database_code 4312566

loop_
_symmetry_equiv_pos_as_xyz
'x, y, z'
'-x, -y, -z'

loop_
_atom_site_label
_atom_site_type_symbol
_atom_site_fract_x
_atom_site_fract_y
_atom_site_fract_z
_atom_site_U_iso_or_equiv
_atom_site_adp_type
_atom_site_occupancy
_atom_site_symmetry_multiplicity
_atom_site_calc_flag
_atom_site_refinement_flags
_atom_site_disorder_assembly
_atom_site_disorder_group
W1 W 0.81311(2) 0.93410(2) 0.57520(2) 0.02104(9) Uani 1 1 d . . .
S1 S 0.44749(18) 0.33137(16) 0.82988(15) 0.0324(3) Uani 1 1 d . . .
O3 O 1.0000 1.0000 0.5000 0.0234(12) Uani 1 2 d S . .
O1 O 0.7862(5) 0.8346(5) 0.4948(4) 0.0372(11) Uani 1 1 d . . .
O6 O 0.5650(6) 0.4267(5) 0.7868(6) 0.0516(14) Uani 1 1 d . . .
O2 O 0.7220(4) 1.0728(5) 0.5330(4) 0.0324(10) Uani 1 1 d . . .
N3 N 0.6370(5) 0.8363(5) 0.7413(4) 0.0198(9) Uani 1 1 d . . .
N2 N 0.8485(5) 0.7414(5) 0.7385(4) 0.0217(10) Uani 1 1 d . . .
N1 N 0.8131(5) 0.9476(5) 0.7710(4) 0.0210(9) Uani 1 1 d . . .
F1 F 0.3698(6) 0.4673(5) 0.6333(5) 0.0599(14) Uani 1 1 d . . .
O4 O 0.4788(6) 0.1925(5) 0.8752(5) 0.0421(12) Uani 1 1 d . . .
C3 C 0.6610(6) 0.9182(6) 0.8155(5) 0.0192(10) Uani 1 1 d . . .
H3A H 0.6315 0.8682 0.9037 0.023 Uiso 1 1 calc R . .
H3B H 0.6126 1.0004 0.7996 0.023 Uiso 1 1 calc R . .
F3 F 0.5021(7) 0.3075(6) 0.6110(4) 0.0671(16) Uani 1 1 d . . .
C2 C 0.6988(6) 0.7047(6) 0.7832(5) 0.0225(11) Uani 1 1 d . . .
H2A H 0.6689 0.6648 0.8730 0.027 Uiso 1 1 calc R . .
H2B H 0.6745 0.6422 0.7463 0.027 Uiso 1 1 calc R . .
C5 C 0.4850(6) 0.8194(6) 0.7443(5) 0.0225(11) Uani 1 1 d . . .
C1 C 0.8804(6) 0.8202(6) 0.8124(5) 0.0255(12) Uani 1 1 d . . .
H1A H 0.8420 0.7741 0.9007 0.031 Uiso 1 1 calc R . .
H1B H 0.9792 0.8364 0.7946 0.031 Uiso 1 1 calc R . .
C11 C 0.4800(7) 0.7639(7) 0.6408(7) 0.0336(14) Uani 1 1 d . . .
H11A H 0.3856 0.7529 0.6415 0.050 Uiso 1 1 calc R . .
H11B H 0.5206 0.6785 0.6542 0.050 Uiso 1 1 calc R . .
H11C H 0.5305 0.8256 0.5620 0.050 Uiso 1 1 calc R . .
O5 O 0.3272(7) 0.3675(7) 0.9063(5) 0.0631(18) Uani 1 1 d . . .
C6 C 0.8591(6) 1.0622(6) 0.8070(6) 0.0267(12) Uani 1 1 d . . .
F2 F 0.2925(7) 0.2604(7) 0.7151(7) 0.084(2) Uani 1 1 d . . .
C10 C 0.4055(6) 0.7222(7) 0.8710(6) 0.0309(13) Uani 1 1 d . . .
H10A H 0.4248 0.7485 0.9355 0.046 Uiso 1 1 calc R . .
H10B H 0.4337 0.6327 0.8780 0.046 Uiso 1 1 calc R . .
H10C H 0.3083 0.7246 0.8789 0.046 Uiso 1 1 calc R . .
C16 C 0.4003(8) 0.3424(7) 0.6896(7) 0.0389(16) Uani 1 1 d . . .
C12 C 0.4219(6) 0.9560(6) 0.7199(7) 0.0322(14) Uani 1 1 d . . .
H12A H 0.3346 0.9488 0.7040 0.048 Uiso 1 1 calc R . .
H12B H 0.4830 1.0207 0.6490 0.048 Uiso 1 1 calc R . .
H12C H 0.4085 0.9844 0.7912 0.048 Uiso 1 1 calc R . .
C4 C 0.9379(7) 0.6218(6) 0.7351(7) 0.0336(15) Uani 1 1 d . . .
C13 C 0.7797(7) 1.0473(8) 0.9414(6) 0.0366(16) Uani 1 1 d . . .
H13A H 0.7881 0.9586 0.9946 0.055 Uiso 1 1 calc R . .
H13B H 0.6841 1.0617 0.9469 0.055 Uiso 1 1 calc R . .
H13C H 0.8174 1.1125 0.9669 0.055 Uiso 1 1 calc R . .
C14 C 0.8290(9) 1.1944(7) 0.7171(7) 0.0429(17) Uani 1 1 d . . .
H14A H 0.8477 1.2680 0.7426 0.064 Uiso 1 1 calc R . .
H14B H 0.7337 1.1914 0.7179 0.064 Uiso 1 1 calc R . .
H14C H 0.8867 1.2064 0.6347 0.064 Uiso 1 1 calc R . .
C9 C 0.9168(10) 0.5708(8) 0.6336(8) 0.053(2) Uani 1 1 d . . .
H9A H 0.9400 0.6426 0.5556 0.079 Uiso 1 1 calc R . .
H9B H 0.8219 0.5398 0.6543 0.079 Uiso 1 1 calc R . .
H9C H 0.9750 0.4981 0.6275 0.079 Uiso 1 1 calc R . .
C8 C 0.8905(9) 0.5077(8) 0.8607(8) 0.050(2) Uani 1 1 d . . .
H8A H 0.9530 0.4369 0.8618 0.075 Uiso 1 1 calc R . .
H8B H 0.7993 0.4731 0.8717 0.075 Uiso 1 1 calc R . .
H8C H 0.8897 0.5418 0.9267 0.075 Uiso 1 1 calc R . .
C7 C 1.0879(8) 0.6658(8) 0.7039(10) 0.058(3) Uani 1 1 d . . .
H7A H 1.1106 0.7444 0.6312 0.087 Uiso 1 1 calc R . .
H7B H 1.1443 0.5948 0.6883 0.087 Uiso 1 1 calc R . .
H7C H 1.1045 0.6863 0.7723 0.087 Uiso 1 1 calc R . .
C15 C 1.0134(7) 1.0626(8) 0.7933(7) 0.0399(17) Uani 1 1 d . . .
H15A H 1.0315 0.9904 0.8604 0.060 Uiso 1 1 calc R . .
H15B H 1.0448 1.1467 0.7953 0.060 Uiso 1 1 calc R . .
H15C H 1.0615 1.0509 0.7157 0.060 Uiso 1 1 calc R . .

loop_
_atom_site_aniso_label
_atom_site_aniso_U_11
_atom_site_aniso_U_22
_atom_site_aniso_U_33
_atom_site_aniso_U_23
_atom_site_aniso_U_13
_atom_site_aniso_U_12
W1 0.02046(13) 0.02173(13) 0.01819(12) -0.00520(8) -0.00232(8) -0.00203(8)
S1 0.0422(9) 0.0264(8) 0.0254(7) -0.0082(6) -0.0046(7) -0.0009(6)
O3 0.012(3) 0.028(3) 0.023(3) -0.005(2) 0.003(2) -0.007(2)
O1 0.038(3) 0.044(3) 0.025(2) -0.012(2) 0.0008(19) -0.019(2)
O6 0.059(4) 0.033(3) 0.066(4) -0.014(3) -0.024(3) -0.012(2)
O2 0.025(2) 0.034(2) 0.028(2) 0.0018(19) -0.0052(18) 0.0033(18)
N3 0.019(2) 0.018(2) 0.025(2) -0.0088(18) -0.0084(18) 0.0015(17)
N2 0.014(2) 0.019(2) 0.026(2) -0.0033(19) -0.0003(18) 0.0001(17)
N1 0.024(2) 0.017(2) 0.023(2) -0.0081(18) -0.0066(19) -0.0015(18)
F1 0.082(4) 0.044(3) 0.059(3) -0.012(2) -0.036(3) 0.020(3)
O4 0.055(3) 0.030(3) 0.035(3) -0.003(2) -0.011(2) 0.005(2)
C3 0.020(3) 0.021(3) 0.017(2) -0.008(2) -0.004(2) -0.002(2)
F3 0.103(5) 0.066(4) 0.033(2) -0.024(2) -0.013(3) 0.020(3)
C2 0.018(3) 0.017(3) 0.027(3) -0.005(2) 0.000(2) -0.002(2)
C5 0.013(2) 0.028(3) 0.027(3) -0.008(2) -0.007(2) -0.009(2)
C1 0.024(3) 0.025(3) 0.025(3) -0.005(2) -0.007(2) 0.002(2)
C11 0.028(3) 0.038(4) 0.040(4) -0.015(3) -0.015(3) -0.002(3)
O5 0.071(4) 0.060(4) 0.039(3) -0.013(3) 0.011(3) 0.013(3)
C6 0.030(3) 0.024(3) 0.027(3) -0.013(2) -0.003(2) -0.007(2)
F2 0.080(4) 0.082(4) 0.104(5) -0.026(4) -0.050(4) -0.022(3)
C10 0.021(3) 0.035(3) 0.028(3) -0.002(3) -0.003(2) -0.004(2)
C16 0.052(4) 0.030(3) 0.037(4) -0.008(3) -0.020(3) 0.005(3)
C12 0.020(3) 0.027(3) 0.045(4) -0.007(3) -0.008(3) 0.005(2)
C4 0.026(3) 0.016(3) 0.047(4) -0.005(3) 0.001(3) 0.004(2)
C13 0.034(4) 0.049(4) 0.030(3) -0.023(3) 0.000(3) -0.011(3)
C14 0.058(5) 0.021(3) 0.047(4) -0.012(3) -0.009(4) -0.004(3)
C9 0.061(5) 0.029(4) 0.056(5) -0.020(4) 0.008(4) 0.007(3)
C8 0.055(5) 0.033(4) 0.048(4) 0.001(3) -0.009(4) 0.018(3)
C7 0.026(4) 0.038(4) 0.100(7) -0.022(5) -0.004(4) 0.012(3)
C15 0.033(4) 0.051(4) 0.042(4) -0.027(3) -0.004(3) -0.013(3)

loop_
_atom_type_symbol
_atom_type_description
_atom_type_scat_dispersion_real
_atom_type_scat_dispersion_imag
_atom_type_scat_source
C C 0.0033 0.0016 'International Tables Vol C Tables 4.2.6.8 and 6.1.1.4'
H H 0.0000 0.0000 'International Tables Vol C Tables 4.2.6.8 and 6.1.1.4'
N N 0.0061 0.0033 'International Tables Vol C Tables 4.2.6.8 and 6.1.1.4'
O O 0.0106 0.0060 'International Tables Vol C Tables 4.2.6.8 and 6.1.1.4'
F F 0.0171 0.0103 'International Tables Vol C Tables 4.2.6.8 and 6.1.1.4'
S S 0.1246 0.1234 'International Tables Vol C Tables 4.2.6.8 and 6.1.1.4'
W W -0.8490 6.8722 'International Tables Vol C Tables 4.2.6.8 and 6.1.1.4'

loop_
_geom_angle_atom_site_label_1
_geom_angle_atom_site_label_2
_geom_angle_atom_site_label_3
_geom_angle
_geom_angle_site_symmetry_1
_geom_angle_site_symmetry_3
_geom_angle_publ_flag
O1 W1 O2 105.8(3) . . ?
O1 W1 O3 104.34(16) . . ?
O2 W1 O3 103.81(15) . . ?
O1 W1 N3 94.22(19) . . ?
O2 W1 N3 90.96(19) . . ?
O3 W1 N3 151.83(12) . . ?
O1 W1 N1 146.7(2) . . ?
O2 W1 N1 96.6(2) . . ?
O3 W1 N1 93.55(12) . . ?
N3 W1 N1 60.56(17) . . ?
O1 W1 N2 91.1(2) . . ?
O2 W1 N2 147.78(19) . . ?
O3 W1 N2 98.07(11) . . ?
N3 W1 N2 60.03(16) . . ?
N1 W1 N2 58.28(17) . . ?
O5 S1 O4 114.6(4) . . ?
O5 S1 O6 114.3(4) . . ?
O4 S1 O6 114.6(4) . . ?
O5 S1 C16 104.0(4) . . ?
O4 S1 C16 103.1(3) . . ?
O6 S1 C16 104.2(4) . . ?
W1 O3 W1 180.0 2_776 . ?
C3 N3 C2 107.8(4) . . ?
C3 N3 C5 114.5(4) . . ?
C2 N3 C5 112.4(4) . . ?
C3 N3 W1 95.4(3) . . ?
C2 N3 W1 96.9(3) . . ?
C5 N3 W1 127.0(3) . . ?
C2 N2 C1 107.8(4) . . ?
C2 N2 C4 113.8(4) . . ?
C1 N2 C4 114.3(5) . . ?
C2 N2 W1 90.4(3) . . ?
C1 N2 W1 95.1(3) . . ?
C4 N2 W1 131.6(4) . . ?
C1 N1 C3 108.4(4) . . ?
C1 N1 C6 114.6(5) . . ?
C3 N1 C6 112.6(4) . . ?
C1 N1 W1 96.5(3) . . ?
C3 N1 W1 89.8(3) . . ?
C6 N1 W1 131.2(3) . . ?
N3 C3 N1 103.0(4) . . ?
N2 C2 N3 103.1(4) . . ?
C12 C5 C10 110.5(5) . . ?
C12 C5 C11 108.5(5) . . ?
C10 C5 C11 110.4(5) . . ?
C12 C5 N3 109.6(4) . . ?
C10 C5 N3 109.4(5) . . ?
C11 C5 N3 108.5(5) . . ?
N1 C1 N2 103.2(4) . . ?
C15 C6 N1 110.6(5) . . ?
C15 C6 C13 109.6(5) . . ?
N1 C6 C13 109.9(5) . . ?
C15 C6 C14 108.5(6) . . ?
N1 C6 C14 107.4(5) . . ?
C13 C6 C14 110.7(6) . . ?
F2 C16 F3 107.1(7) . . ?
F2 C16 F1 108.2(7) . . ?
F3 C16 F1 108.5(6) . . ?
F2 C16 S1 111.0(5) . . ?
F3 C16 S1 110.6(5) . . ?
F1 C16 S1 111.3(5) . . ?
C7 C4 N2 109.9(5) . . ?
C7 C4 C9 109.0(7) . . ?
N2 C4 C9 108.1(6) . . ?
C7 C4 C8 111.8(7) . . ?
N2 C4 C8 109.6(5) . . ?
C9 C4 C8 108.4(6) . . ?

loop_
_geom_bond_atom_site_label_1
_geom_bond_atom_site_label_2
_geom_bond_distance
_geom_bond_site_symmetry_2
_geom_bond_publ_flag
W1 O1 1.700(5) . ?
W1 O2 1.710(4) . ?
W1 O3 1.8949(7) . ?
W1 N3 2.231(5) . ?
W1 N1 2.371(5) . ?
W1 N2 2.404(5) . ?
S1 O5 1.424(6) . ?
S1 O4 1.443(5) . ?
S1 O6 1.444(6) . ?
S1 C16 1.820(7) . ?
O3 W1 1.8949(7) 2_776 ?
N3 C3 1.483(7) . ?
N3 C2 1.492(7) . ?
N3 C5 1.539(7) . ?
N2 C2 1.475(7) . ?
N2 C1 1.484(8) . ?
N2 C4 1.530(7) . ?
N1 C1 1.483(7) . ?
N1 C3 1.487(7) . ?
N1 C6 1.527(7) . ?
F1 C16 1.337(8) . ?
F3 C16 1.316(9) . ?
C5 C12 1.527(8) . ?
C5 C10 1.529(8) . ?
C5 C11 1.533(9) . ?
C6 C15 1.521(9) . ?
C6 C13 1.533(8) . ?
C6 C14 1.535(9) . ?
F2 C16 1.315(9) . ?
C4 C7 1.506(10) . ?
C4 C9 1.533(11) . ?
C4 C8 1.541(9) . ?
